data_7102346
loop_
_publ_author_name
'Iacono, Scott T'
'Vij, Ashwani'
'Grabow, Wade'
'Smith, Jr, Dennis W'
'Mabry, Joseph M'

_publ_section_title
;
 Facile synthesis of hydrophobic fluoroalkyl functionalized
 silsesquioxane nanostructures.
;
_journal_issue 47
_journal_name_full 'Chemical communications (Cambridge, England)'
_journal_page_first 4992
_journal_page_last 4994
_journal_paper_doi 10.1039/b712976a
_journal_year 2007
_chemical_compound_source 'Chemical synthesis via corner capping technique'
_chemical_formula_moiety Si8O12(CH3)(CH2CH2CF3)7
_chemical_formula_sum 'C22 H31 F21 O12 Si8'
_chemical_formula_weight 1111.19
_chemical_melting_point 443
_chemical_name_common Methylhepta(3,3,3-trifluropropyl)-T8-Silsesquioxane
_chemical_name_systematic Methylhepta(3,3,3-trifluropropyl)-T8-Silsesquioxane
_space_group_IT_number 9
_symmetry_cell_setting monoclinic
_symmetry_Int_Tables_number 9
_symmetry_space_group_name_Hall 'C -2yc'
_symmetry_space_group_name_H-M 'C 1 c 1'
_atom_sites_solution_hydrogens geom
_atom_sites_solution_primary direct
_atom_sites_solution_secondary difmap
_audit_creation_method SHELXL-97
_cell_angle_alpha 90.00
_cell_angle_beta 105.007(2)
_cell_angle_gamma 90.00
_cell_formula_units_Z 4
_cell_length_a 13.3164(16)
_cell_length_b 17.129(2)
_cell_length_c 20.726(3)
_cell_measurement_reflns_used 7818
_cell_measurement_temperature 193(2)
_cell_measurement_theta_max 25.35
_cell_measurement_theta_min 1.98
_cell_volume 4566.2(10)
_computing_cell_refinement 'Bruker SMART'
_computing_data_collection 'Bruker SMART'
_computing_data_reduction 'Bruker SMART'
_computing_molecular_graphics 'X-Seed and Mercury'
_computing_publication_material 'Encifer v1.2'
_computing_structure_refinement 'SHELXL-97 (Sheldrick, 1997)'
_computing_structure_solution 'SHELXS-97 (Sheldrick, 1990)'
_diffrn_ambient_pressure 100
_diffrn_ambient_temperature 193(2)
_diffrn_measured_fraction_theta_full 1.000
_diffrn_measured_fraction_theta_max 1.000
_diffrn_radiation_monochromator graphite
_diffrn_radiation_probe x-ray
_diffrn_radiation_type MoK\a
_diffrn_radiation_wavelength 0.71073
_diffrn_reflns_av_R_equivalents 0.0168
_diffrn_reflns_av_sigmaI/netI 0.0231
_diffrn_reflns_limit_h_max 16
_diffrn_reflns_limit_h_min -14
_diffrn_reflns_limit_k_max 19
_diffrn_reflns_limit_k_min -20
_diffrn_reflns_limit_l_max 24
_diffrn_reflns_limit_l_min -24
_diffrn_reflns_number 16235
_diffrn_reflns_theta_full 25.35
_diffrn_reflns_theta_max 25.35
_diffrn_reflns_theta_min 1.98
_diffrn_source 'fine-focus sealed tube'
_diffrn_source_type 'Bruker APEX'
_diffrn_standards_decay_% 0
_exptl_absorpt_coefficient_mu 0.370
_exptl_absorpt_correction_type none
_exptl_crystal_colour Colorless
_exptl_crystal_density_diffrn 1.616
_exptl_crystal_density_method 'not measured'
_exptl_crystal_description Block
_exptl_crystal_F_000 2240
_exptl_crystal_recrystallization_method 'Diffusion THF Solvent'
_exptl_crystal_size_max 0.34
_exptl_crystal_size_mid 0.22
_exptl_crystal_size_min 0.16
_refine_diff_density_max 0.413
_refine_diff_density_min -0.252
_refine_diff_density_rms 0.060
_refine_ls_abs_structure_details 'Flack H D (1983), Acta Cryst. A39, 876-881'
_refine_ls_abs_structure_Flack 0.08(13)
_refine_ls_extinction_method none
_refine_ls_goodness_of_fit_ref 1.022
_refine_ls_hydrogen_treatment constr
_refine_ls_matrix_type full
_refine_ls_number_parameters 756
_refine_ls_number_reflns 7818
_refine_ls_number_restraints 649
_refine_ls_restrained_S_all 1.030
_refine_ls_R_factor_all 0.0514
_refine_ls_R_factor_gt 0.0480
_refine_ls_shift/su_max 0.001
_refine_ls_shift/su_mean 0.000
_refine_ls_structure_factor_coef Fsqd
_refine_ls_weighting_details 'calc w=1/[\s^2^(Fo^2^)+(0.1010P)^2^+2.2600P] where P=(Fo^2^+2Fc^2^)/3'
_refine_ls_weighting_scheme calc
_refine_ls_wR_factor_gt 0.1332
_refine_ls_wR_factor_ref 0.1395
_reflns_number_gt 7226
_reflns_number_total 7818
_reflns_threshold_expression >2sigma(I)
_cod_data_source_file b712976a.txt
_cod_data_source_block Methyl-hepta(3,3,3-trifluropropyl)-T8-Silsesquioxane
_cod_original_sg_symbol_H-M 'C c'
_cod_database_code 7102346

loop_
_symmetry_equiv_pos_as_xyz
'x, y, z'
'x, -y, z+1/2'
'x+1/2, y+1/2, z'
'x+1/2, -y+1/2, z+1/2'

loop_
_atom_site_label
_atom_site_type_symbol
_atom_site_fract_x
_atom_site_fract_y
_atom_site_fract_z
_atom_site_U_iso_or_equiv
_atom_site_adp_type
_atom_site_occupancy
_atom_site_symmetry_multiplicity
_atom_site_calc_flag
_atom_site_refinement_flags
_atom_site_disorder_assembly
_atom_site_disorder_group
Si2 Si 0.94334(10) 0.60712(6) 0.47515(5) 0.0524(3) Uani 1 1 d U A .
Si1 Si 0.7431(6) 0.6151(6) 0.6144(5) 0.0314(16) Uani 0.36(2) 1 d PU A 1
Si3 Si 0.8668(8) 0.8356(8) 0.5485(7) 0.043(2) Uani 0.36(2) 1 d PU A 1
Si4 Si 0.6434(5) 0.7726(4) 0.5460(4) 0.0300(17) Uani 0.36(2) 1 d PU A 1
Si5 Si 0.8474(13) 0.7591(7) 0.4117(7) 0.045(2) Uani 0.36(2) 1 d PU A 1
Si6 Si 0.6217(7) 0.7015(4) 0.4083(4) 0.0369(17) Uani 0.36(2) 1 d PU A 1
Si7 Si 0.7220(5) 0.5446(4) 0.4768(3) 0.0318(18) Uani 0.36(2) 1 d PU A 1
Si8 Si 0.9651(7) 0.6802(4) 0.6173(3) 0.0292(18) Uani 0.36(2) 1 d PU A 1
Si1' Si 0.7645(8) 0.6177(5) 0.6225(4) 0.0627(16) Uani 0.64(2) 1 d PU A 2
Si3' Si 0.8590(7) 0.8299(6) 0.5469(5) 0.065(2) Uani 0.64(2) 1 d PU A 2
Si4' Si 0.6515(5) 0.7632(5) 0.5537(4) 0.078(2) Uani 0.64(2) 1 d PU A 2
Si5' Si 0.8320(9) 0.7568(5) 0.4044(5) 0.062(2) Uani 0.64(2) 1 d PU A 2
Si6' Si 0.6262(6) 0.6870(6) 0.4111(3) 0.0811(19) Uani 0.64(2) 1 d PU A 2
Si7' Si 0.7351(7) 0.5404(4) 0.4789(3) 0.080(2) Uani 0.64(2) 1 d PU A 2
Si8' Si 0.9735(7) 0.6832(5) 0.6150(4) 0.077(2) Uani 0.64(2) 1 d PU A 2
O1 O 0.6853(2) 0.69529(17) 0.59943(15) 0.0614(7) Uani 1 1 d . . .
O2 O 0.7448(3) 0.82526(18) 0.55455(16) 0.0661(8) Uani 1 1 d . . .
O3 O 0.8753(3) 0.63943(18) 0.63995(13) 0.0626(7) Uani 1 1 d . . .
O4 O 0.8622(3) 0.81480(18) 0.47049(16) 0.0706(8) Uani 1 1 d . . .
O5 O 0.8446(2) 0.54940(17) 0.46890(14) 0.0634(7) Uani 1 1 d . . .
O6 O 0.9072(2) 0.67999(17) 0.42539(14) 0.0578(6) Uani 1 1 d . . .
O7 O 0.7311(3) 0.55972(16) 0.55405(13) 0.0621(7) Uani 1 1 d . . .
O8 O 0.6038(3) 0.7385(2) 0.47419(16) 0.0737(8) Uani 1 1 d . . .
O9 O 0.7164(3) 0.7353(2) 0.38749(14) 0.0688(8) Uani 1 1 d . . .
O10 O 0.9839(2) 0.6371(2) 0.55046(13) 0.0658(7) Uani 1 1 d . . .
O11 O 0.9356(3) 0.77089(17) 0.59604(16) 0.0682(7) Uani 1 1 d . . .
O12 O 0.6537(3) 0.6049(2) 0.42894(14) 0.0712(8) Uani 1 1 d . . .
F1 F 0.6141(4) 0.4320(4) 0.7382(3) 0.1527(19) Uani 1 1 d U . .
F2 F 0.7233(5) 0.4899(3) 0.80987(18) 0.1359(17) Uani 1 1 d U . .
F3 F 0.7688(5) 0.3874(3) 0.7729(3) 0.150(2) Uani 1 1 d U . .
F7 F 0.8391(4) 1.1202(3) 0.4904(3) 0.1369(16) Uani 1 1 d U A .
F8 F 0.9374(5) 1.0975(2) 0.5887(3) 0.161(2) Uani 1 1 d U A .
F9 F 0.9812(5) 1.0678(4) 0.5058(5) 0.193(3) Uani 1 1 d U A .
F10 F 0.4580(5) 0.9527(4) 0.6293(3) 0.182(3) Uani 1 1 d U A .
F11 F 0.5144(5) 0.9079(6) 0.7291(3) 0.246(5) Uani 1 1 d U A .
F12 F 0.4006(5) 0.8494(5) 0.6558(3) 0.174(3) Uani 1 1 d U A .
F16 F 0.3344(6) 0.6637(7) 0.2327(4) 0.235(5) Uani 1 1 d U . .
F17 F 0.2948(6) 0.7601(8) 0.2773(7) 0.295(8) Uani 1 1 d U . .
F18 F 0.2432(6) 0.6537(7) 0.3029(4) 0.262(6) Uani 1 1 d U . .
F19 F 0.6023(6) 0.2988(7) 0.5009(7) 0.195(7) Uani 0.659(17) 1 d PDU A 1
F20 F 0.6968(11) 0.2764(5) 0.4349(4) 0.184(6) Uani 0.659(17) 1 d PDU A 1
F21 F 0.7521(6) 0.2538(4) 0.5391(4) 0.127(3) Uani 0.659(17) 1 d PDU A 1
F19' F 0.7715(12) 0.2581(11) 0.4849(7) 0.218(13) Uani 0.341(17) 1 d PDU A 2
F21' F 0.6687(14) 0.270(2) 0.5458(13) 0.36(2) Uani 0.341(17) 1 d PDU A 2
F20' F 0.6189(10) 0.2856(9) 0.4460(7) 0.202(14) Uani 0.341(17) 1 d PDU A 2
C1 C 0.7052(6) 0.5704(3) 0.6847(3) 0.0483(17) Uani 0.711(16) 1 d PU A 1
H1A H 0.7237 0.6060 0.7236 0.058 Uiso 0.711(16) 1 calc PR A 1
H1B H 0.6288 0.5631 0.6726 0.058 Uiso 0.711(16) 1 calc PR A 1
C2 C 0.7574(6) 0.4924(4) 0.7042(3) 0.061(2) Uani 0.711(16) 1 d PU A 1
H2A H 0.8326 0.5008 0.7241 0.073 Uiso 0.711(16) 1 calc PR A 1
H2B H 0.7497 0.4600 0.6636 0.073 Uiso 0.711(16) 1 calc PR A 1
C1' C 0.773(2) 0.5573(9) 0.7015(8) 0.063(6) Uani 0.289(16) 1 d PU A 2
H1'A H 0.8384 0.5267 0.7129 0.075 Uiso 0.289(16) 1 calc PR A 2
H1'B H 0.7726 0.5922 0.7395 0.075 Uiso 0.289(16) 1 calc PR A 2
C2' C 0.6825(17) 0.5043(12) 0.6885(8) 0.077(6) Uani 0.289(16) 1 d PU A 2
H2'A H 0.6760 0.4739 0.6470 0.092 Uiso 0.289(16) 1 calc PR A 2
H2'B H 0.6171 0.5334 0.6854 0.092 Uiso 0.289(16) 1 calc PR A 2
C3 C 0.7115(5) 0.4491(3) 0.7536(3) 0.0860(15) Uani 1 1 d U . .
C4 C 1.0442(4) 0.5515(3) 0.4497(2) 0.0675(11) Uani 1 1 d DU . .
H4A H 1.1032 0.5867 0.4500 0.081 Uiso 1 1 calc R A .
H4B H 1.0700 0.5099 0.4831 0.081 Uiso 1 1 calc R . .
C5 C 1.0083(4) 0.5148(3) 0.3821(2) 0.0761(13) Uani 1 1 d DU A .
H5A H 0.9432 0.4858 0.3797 0.091 Uiso 1 1 calc R . .
H5B H 0.9921 0.5568 0.3481 0.091 Uiso 1 1 calc R . .
C6 C 1.0846(6) 0.4608(4) 0.3651(3) 0.100(2) Uani 1 1 d DU . .
F4 F 1.1172(6) 0.4073(3) 0.4097(2) 0.157(2) Uani 1 1 d DU A .
F5 F 1.0485(4) 0.4263(3) 0.3074(2) 0.1410(18) Uani 1 1 d DU A .
F6 F 1.1727(4) 0.4992(4) 0.3632(3) 0.1516(19) Uani 1 1 d DU A .
C7 C 0.9155(4) 0.9306(3) 0.5695(2) 0.0715(11) Uani 1 1 d U . .
H7A H 0.9217 0.9395 0.6176 0.086 Uiso 1 1 calc R A 1
H7B H 0.9862 0.9339 0.5626 0.086 Uiso 1 1 calc R A 1
C8 C 0.8500(4) 0.9949(3) 0.5301(4) 0.100(2) Uani 1 1 d U A .
H8A H 0.8216 0.9761 0.4838 0.120 Uiso 1 1 calc R . .
H8B H 0.7904 1.0041 0.5494 0.120 Uiso 1 1 calc R . .
C9 C 0.9008(5) 1.0680(3) 0.5274(3) 0.0881(15) Uani 1 1 d U . .
C10 C 0.5423(4) 0.8213(3) 0.5743(2) 0.0711(12) Uani 1 1 d U . .
H10A H 0.5199 0.8681 0.5463 0.085 Uiso 1 1 calc R A 1
H10B H 0.4817 0.7859 0.5676 0.085 Uiso 1 1 calc R A 1
C11 C 0.5743(5) 0.8462(5) 0.6471(3) 0.108(2) Uani 1 1 d U A .
H11A H 0.5903 0.7991 0.6757 0.130 Uiso 1 1 calc R . .
H11B H 0.6383 0.8781 0.6550 0.130 Uiso 1 1 calc R . .
C12 C 0.4909(7) 0.8925(7) 0.6667(4) 0.148(4) Uani 1 1 d U . .
C16 C 0.5089(5) 0.7060(5) 0.3369(3) 0.066(2) Uani 0.80(2) 1 d PDU A 1
H16A H 0.4931 0.7614 0.3247 0.080 Uiso 0.80(2) 1 calc PR A 1
H16B H 0.5257 0.6799 0.2985 0.080 Uiso 0.80(2) 1 calc PR A 1
C16' C 0.4978(19) 0.658(2) 0.3570(13) 0.080(11) Uani 0.20(2) 1 d PDU A 2
H16C H 0.5071 0.6417 0.3132 0.097 Uiso 0.20(2) 1 calc PR A 2
H16D H 0.4721 0.6128 0.3773 0.097 Uiso 0.20(2) 1 calc PR A 2
C17 C 0.4149(8) 0.6686(9) 0.3498(6) 0.128(5) Uani 0.79(3) 1 d PDU A 1
H17A H 0.4051 0.6868 0.3930 0.153 Uiso 0.79(3) 1 calc PR A 1
H17B H 0.4238 0.6112 0.3520 0.153 Uiso 0.79(3) 1 calc PR A 1
C17' C 0.4180(18) 0.720(2) 0.3457(14) 0.13(2) Uani 0.21(3) 1 d PDU A 2
H17C H 0.4450 0.7680 0.3297 0.157 Uiso 0.21(3) 1 calc PR A 2
H17D H 0.4002 0.7321 0.3881 0.157 Uiso 0.21(3) 1 calc PR A 2
C18 C 0.3167(8) 0.6908(10) 0.2914(6) 0.180(6) Uani 1 1 d DU . .
C19 C 0.6745(4) 0.4441(3) 0.4549(2) 0.0674(10) Uani 1 1 d U . .
H19A H 0.6013 0.4405 0.4572 0.081 Uiso 1 1 calc R A 1
H19B H 0.6762 0.4331 0.4083 0.081 Uiso 1 1 calc R A 1
C20 C 0.7374(5) 0.3830(4) 0.5001(4) 0.106(2) Uani 1 1 d U A .
H20A H 0.8070 0.3809 0.4913 0.127 Uiso 1 1 calc R . .
H20B H 0.7474 0.4007 0.5468 0.127 Uiso 1 1 calc R . .
C21 C 0.6953(5) 0.3025(4) 0.4948(4) 0.120(3) Uani 1 1 d DU . .
C22 C 1.0902(4) 0.6798(3) 0.6826(2) 0.0745(12) Uani 1 1 d U . .
H22A H 1.1108 0.6258 0.6951 0.112 Uiso 1 1 calc R A 1
H22B H 1.0821 0.7084 0.7219 0.112 Uiso 1 1 calc R A 1
H22C H 1.1439 0.7050 0.6653 0.112 Uiso 1 1 calc R A 1
C13 C 0.8567(12) 0.8014(7) 0.3307(6) 0.091(5) Uani 0.566(11) 1 d PDU A 1
H13A H 0.9243 0.7847 0.3239 0.109 Uiso 0.566(11) 1 calc PR A 1
H13B H 0.8021 0.7760 0.2952 0.109 Uiso 0.566(11) 1 calc PR A 1
C14 C 0.8485(10) 0.8812(6) 0.3185(5) 0.093(3) Uani 0.566(11) 1 d PDU A 1
H14A H 0.8855 0.9081 0.3602 0.111 Uiso 0.566(11) 1 calc PR A 1
H14B H 0.7741 0.8954 0.3098 0.111 Uiso 0.566(11) 1 calc PR A 1
C15 C 0.8875(10) 0.9136(7) 0.2637(5) 0.169(11) Uani 0.566(11) 1 d PDU A 1
F13 F 0.8518(13) 0.9844(7) 0.2467(7) 0.242(8) Uani 0.566(11) 1 d PDU A 1
F14 F 0.8584(10) 0.8712(8) 0.2084(4) 0.169(7) Uani 0.566(11) 1 d PDU A 1
F15 F 0.9893(9) 0.9188(11) 0.2754(7) 0.237(10) Uani 0.566(11) 1 d PDU A 1
C13' C 0.8884(12) 0.8175(13) 0.3457(7) 0.081(6) Uani 0.434(11) 1 d PDU A 2
H13C H 0.8326 0.8534 0.3223 0.098 Uiso 0.434(11) 1 calc PR A 2
H13D H 0.9433 0.8505 0.3743 0.098 Uiso 0.434(11) 1 calc PR A 2
C14' C 0.930(2) 0.7865(11) 0.2983(13) 0.214(16) Uani 0.434(11) 1 d PDU A 2
H14C H 0.8795 0.7493 0.2709 0.257 Uiso 0.434(11) 1 calc PR A 2
H14D H 0.9935 0.7572 0.3201 0.257 Uiso 0.434(11) 1 calc PR A 2
C15' C 0.9556(14) 0.8482(10) 0.2540(10) 0.138(9) Uani 0.434(11) 1 d PDU A 2
F13' F 0.967(2) 0.8069(12) 0.2040(10) 0.313(18) Uani 0.434(11) 1 d PDU A 2
F14' F 0.8894(19) 0.9047(12) 0.2320(15) 0.271(15) Uani 0.434(11) 1 d PDU A 2
F15' F 1.045(2) 0.8817(17) 0.2823(12) 0.294(18) Uani 0.434(11) 1 d PDU A 2

loop_
_atom_site_aniso_label
_atom_site_aniso_U_11
_atom_site_aniso_U_22
_atom_site_aniso_U_33
_atom_site_aniso_U_23
_atom_site_aniso_U_13
_atom_site_aniso_U_12
Si2 0.0570(6) 0.0625(6) 0.0412(5) -0.0010(4) 0.0189(4) 0.0118(4)
Si1 0.029(3) 0.040(3) 0.024(2) 0.0040(17) 0.0054(14) 0.010(2)
Si3 0.040(3) 0.043(4) 0.045(4) 0.007(3) 0.009(2) 0.010(2)
Si4 0.029(2) 0.029(2) 0.0308(19) 0.0044(13) 0.0058(13) 0.0026(14)
Si5 0.047(3) 0.059(3) 0.031(3) 0.017(2) 0.015(3) -0.004(2)
Si6 0.040(3) 0.033(3) 0.036(2) 0.0133(17) 0.0062(15) 0.0089(13)
Si7 0.032(3) 0.038(2) 0.024(2) 0.0084(18) 0.0070(16) 0.0091(17)
Si8 0.030(2) 0.038(3) 0.017(2) 0.0051(17) 0.0008(15) 0.0134(16)
Si1' 0.094(4) 0.061(2) 0.041(2) -0.0075(15) 0.032(3) -0.019(2)
Si3' 0.099(5) 0.043(2) 0.055(3) 0.0001(16) 0.022(2) -0.006(2)
Si4' 0.075(2) 0.105(4) 0.056(2) -0.014(2) 0.0186(16) 0.034(2)
Si5' 0.089(5) 0.061(2) 0.0365(19) 0.0053(12) 0.014(2) 0.018(2)
Si6' 0.072(2) 0.113(4) 0.049(2) -0.027(2) -0.0009(16) 0.027(3)
Si7' 0.115(4) 0.074(3) 0.069(3) -0.030(2) 0.053(3) -0.030(2)
Si8' 0.081(4) 0.088(4) 0.058(3) -0.006(2) 0.013(2) 0.009(2)
O1 0.0614(16) 0.0655(16) 0.0634(16) -0.0065(13) 0.0269(13) 0.0036(13)
O2 0.071(2) 0.0684(17) 0.0627(18) -0.0016(13) 0.0237(14) 0.0032(14)
O3 0.075(2) 0.0676(16) 0.0436(12) 0.0054(12) 0.0125(12) 0.0183(14)
O4 0.096(2) 0.0584(16) 0.0583(17) 0.0047(12) 0.0208(16) 0.0082(15)
O5 0.0753(18) 0.0637(16) 0.0582(15) -0.0080(12) 0.0299(13) -0.0001(13)
O6 0.0624(16) 0.0673(15) 0.0504(13) 0.0041(11) 0.0263(12) 0.0099(12)
O7 0.091(2) 0.0582(15) 0.0461(14) -0.0060(11) 0.0335(13) -0.0032(14)
O8 0.0674(19) 0.093(2) 0.0624(17) -0.0150(15) 0.0198(14) 0.0093(16)
O9 0.067(2) 0.090(2) 0.0477(14) 0.0066(13) 0.0120(13) 0.0223(15)
O10 0.0648(17) 0.086(2) 0.0447(13) -0.0085(13) 0.0117(12) 0.0135(15)
O11 0.0771(19) 0.0628(17) 0.0595(16) 0.0060(13) 0.0081(13) 0.0089(14)
O12 0.079(2) 0.083(2) 0.0502(15) -0.0073(14) 0.0134(14) -0.0019(17)
F1 0.127(4) 0.179(5) 0.151(4) 0.057(4) 0.035(3) -0.013(3)
F2 0.212(5) 0.153(3) 0.0582(17) 0.029(2) 0.063(2) 0.021(3)
F3 0.187(5) 0.130(4) 0.153(4) 0.068(3) 0.082(4) 0.059(3)
F7 0.153(4) 0.086(2) 0.165(4) 0.030(3) 0.028(3) 0.020(2)
F8 0.225(6) 0.078(2) 0.155(4) -0.032(3) 0.005(4) -0.014(3)
F9 0.147(4) 0.168(5) 0.308(9) 0.098(6) 0.138(5) 0.024(4)
F10 0.164(5) 0.195(6) 0.175(5) -0.049(4) 0.023(4) 0.106(5)
F11 0.170(5) 0.443(13) 0.104(3) -0.126(5) -0.005(3) 0.153(7)
F12 0.127(4) 0.296(9) 0.108(3) -0.021(4) 0.044(3) 0.092(5)
F16 0.161(6) 0.374(14) 0.117(5) 0.031(6) -0.057(4) -0.048(7)
F17 0.133(5) 0.347(13) 0.338(14) 0.249(13) -0.060(6) -0.028(7)
F18 0.151(5) 0.387(13) 0.199(7) 0.144(8) -0.047(5) -0.108(7)
F19 0.096(5) 0.171(9) 0.294(17) 0.108(11) 0.005(8) -0.037(5)
F20 0.321(18) 0.085(5) 0.139(7) -0.051(5) 0.046(9) 0.000(8)
F21 0.136(6) 0.067(3) 0.165(7) 0.020(4) 0.013(5) 0.010(3)
F19' 0.140(14) 0.136(13) 0.34(3) 0.06(2) -0.014(18) 0.041(11)
F21' 0.35(4) 0.38(4) 0.33(4) 0.10(3) 0.05(3) -0.05(4)
F20' 0.155(16) 0.097(10) 0.27(3) 0.025(13) -0.098(17) -0.095(12)
C1 0.051(4) 0.057(3) 0.045(3) 0.008(2) 0.025(2) 0.014(3)
C2 0.074(5) 0.065(4) 0.052(3) 0.019(2) 0.034(3) 0.018(3)
C1' 0.092(16) 0.064(10) 0.043(7) -0.001(6) 0.039(8) 0.003(8)
C2' 0.065(12) 0.098(13) 0.058(8) 0.023(8) -0.001(7) -0.025(9)
C3 0.106(4) 0.091(3) 0.071(3) 0.030(3) 0.042(3) 0.011(3)
C4 0.067(2) 0.081(3) 0.057(2) 0.0012(19) 0.0202(19) 0.024(2)
C5 0.086(3) 0.089(3) 0.057(2) 0.002(2) 0.025(2) 0.035(3)
C6 0.131(5) 0.101(4) 0.069(3) -0.006(3) 0.030(3) 0.044(4)
F4 0.245(6) 0.114(3) 0.111(3) 0.011(2) 0.045(3) 0.106(4)
F5 0.202(5) 0.140(3) 0.085(2) -0.034(2) 0.045(3) 0.056(3)
F6 0.123(3) 0.192(5) 0.173(4) -0.022(4) 0.097(3) 0.025(3)
C7 0.089(3) 0.057(2) 0.069(3) -0.0004(19) 0.021(2) 0.002(2)
C8 0.066(3) 0.071(3) 0.150(6) 0.019(3) 0.003(3) 0.000(2)
C9 0.101(4) 0.071(3) 0.094(4) 0.011(3) 0.029(3) -0.008(3)
C10 0.058(2) 0.096(3) 0.057(2) -0.016(2) 0.0120(19) 0.024(2)
C11 0.091(4) 0.166(6) 0.060(3) -0.034(3) 0.008(3) 0.057(4)
C12 0.109(6) 0.232(11) 0.083(4) -0.069(5) -0.011(4) 0.084(6)
C16 0.067(4) 0.078(4) 0.044(3) 0.010(3) -0.002(2) 0.005(3)
C16' 0.047(13) 0.13(3) 0.060(13) 0.035(15) 0.012(10) 0.028(13)
C17 0.101(8) 0.163(10) 0.090(6) 0.062(6) -0.029(5) -0.038(7)
C17' 0.08(2) 0.26(6) 0.038(12) 0.03(2) 0.005(12) 0.05(3)
C18 0.107(6) 0.287(16) 0.111(7) 0.082(9) -0.032(5) -0.059(8)
C19 0.071(3) 0.062(2) 0.071(2) -0.0127(19) 0.023(2) -0.007(2)
C20 0.087(4) 0.079(3) 0.134(5) -0.019(3) -0.001(4) 0.001(3)
C21 0.116(6) 0.067(3) 0.173(8) 0.007(4) 0.030(5) 0.021(3)
C22 0.070(3) 0.090(3) 0.054(2) 0.000(2) 0.000(2) 0.015(2)
C13 0.155(15) 0.083(6) 0.031(5) 0.008(4) 0.018(7) -0.030(9)
C14 0.127(9) 0.086(6) 0.072(6) 0.017(5) 0.037(5) -0.004(6)
C15 0.25(3) 0.171(19) 0.130(15) 0.068(13) 0.119(17) -0.030(18)
F13 0.39(2) 0.174(11) 0.192(12) 0.117(10) 0.128(13) 0.033(12)
F14 0.184(10) 0.269(18) 0.065(4) 0.042(6) 0.050(5) -0.072(10)
F15 0.151(9) 0.37(2) 0.184(12) 0.154(15) 0.035(8) -0.108(12)
C13' 0.066(7) 0.126(15) 0.044(9) 0.017(7) -0.002(6) -0.034(7)
C14' 0.25(3) 0.18(2) 0.27(3) 0.14(2) 0.15(3) 0.03(2)
C15' 0.127(16) 0.138(17) 0.18(2) 0.067(17) 0.088(17) 0.018(14)
F13' 0.40(4) 0.23(2) 0.33(4) 0.16(3) 0.13(3) 0.05(2)
F14' 0.33(3) 0.23(2) 0.27(2) 0.181(19) 0.11(2) -0.06(2)
F15' 0.41(4) 0.30(3) 0.180(19) -0.03(2) 0.09(2) -0.19(3)

loop_
_atom_type_symbol
_atom_type_description
_atom_type_scat_dispersion_real
_atom_type_scat_dispersion_imag
_atom_type_scat_source
C C 0.0033 0.0016 'International Tables Vol C Tables 4.2.6.8 and 6.1.1.4'
H H 0.0000 0.0000 'International Tables Vol C Tables 4.2.6.8 and 6.1.1.4'
O O 0.0106 0.0060 'International Tables Vol C Tables 4.2.6.8 and 6.1.1.4'
F F 0.0171 0.0103 'International Tables Vol C Tables 4.2.6.8 and 6.1.1.4'
Si Si 0.0817 0.0704 'International Tables Vol C Tables 4.2.6.8 and 6.1.1.4'

loop_
_geom_angle_atom_site_label_1
_geom_angle_atom_site_label_2
_geom_angle_atom_site_label_3
_geom_angle
O10 Si2 O6 110.20(17)
O10 Si2 O5 109.63(17)
O6 Si2 O5 108.64(16)
O10 Si2 C4 111.12(18)
O6 Si2 C4 109.78(19)
O5 Si2 C4 107.4(2)
O7 Si1 O1 115.8(5)
O7 Si1 O3 106.0(5)
O1 Si1 O3 104.7(6)
O7 Si1 C1 113.4(6)
O1 Si1 C1 107.6(6)
O3 Si1 C1 108.8(5)
O11 Si3 O4 108.9(7)
O11 Si3 O2 107.0(9)
O4 Si3 O2 105.1(7)
O11 Si3 C7 111.8(8)
O4 Si3 C7 111.2(8)
O2 Si3 C7 112.5(6)
O8 Si4 O2 112.7(4)
O8 Si4 O1 107.5(4)
O2 Si4 O1 103.8(4)
O8 Si4 C10 112.7(5)
O2 Si4 C10 112.5(4)
O1 Si4 C10 106.9(4)
O4 Si5 O6 116.4(10)
O4 Si5 O9 106.9(7)
O6 Si5 O9 106.1(7)
O4 Si5 C13 116.9(8)
O6 Si5 C13 110.6(8)
O9 Si5 C13 97.3(9)
O9 Si6 O8 114.1(5)
O9 Si6 O12 105.1(5)
O8 Si6 O12 104.6(4)
O9 Si6 C16 108.6(5)
O8 Si6 C16 114.1(6)
O12 Si6 C16 109.8(5)
O12 Si7 O7 114.3(4)
O12 Si7 O5 109.1(4)
O7 Si7 O5 105.4(4)
O12 Si7 C19 110.9(4)
O7 Si7 C19 109.2(4)
O5 Si7 C19 107.5(4)
O3 Si8 O11 110.9(5)
O3 Si8 O10 110.4(5)
O11 Si8 O10 106.2(4)
O3 Si8 C22 113.1(4)
O11 Si8 C22 107.9(5)
O10 Si8 C22 108.0(5)
O3 Si1' O1 112.5(5)
O3 Si1' O7 112.5(5)
O1 Si1' O7 102.4(6)
O3 Si1' C1' 95.3(9)
O1 Si1' C1' 124.2(8)
O7 Si1' C1' 110.2(6)
O2 Si3' O11 112.2(6)
O2 Si3' O4 111.2(6)
O11 Si3' O4 110.4(5)
O2 Si3' C7 110.8(5)
O11 Si3' C7 105.8(5)
O4 Si3' C7 106.2(6)
O1 Si4' O2 113.4(5)
O1 Si4' O8 114.0(5)
O2 Si4' O8 105.7(5)
O1 Si4' C10 112.8(5)
O2 Si4' C10 106.4(4)
O8 Si4' C10 103.8(5)
O9 Si5' O6 112.1(5)
O9 Si5' O4 110.3(5)
O6 Si5' O4 105.1(7)
O9 Si5' C13' 121.8(8)
O6 Si5' C13' 107.1(8)
O4 Si5' C13' 98.6(7)
O12 Si6' O9 113.8(6)
O12 Si6' O8 113.0(5)
O9 Si6' O8 105.1(5)
O12 Si6' C16' 91.7(13)
O9 Si6' C16' 126.0(11)
O8 Si6' C16' 106.9(9)
O5 Si7' O7 112.4(5)
O5 Si7' O12 109.4(4)
O7 Si7' O12 106.3(5)
O5 Si7' C19 114.7(5)
O7 Si7' C19 108.8(4)
O12 Si7' C19 104.6(4)
O10 Si8' O11 110.5(5)
O10 Si8' O3 106.2(5)
O11 Si8' O3 105.7(5)
O10 Si8' C22 113.0(5)
O11 Si8' C22 112.0(5)
O3 Si8' C22 109.0(5)
Si4' O1 Si1 149.4(5)
Si4' O1 Si1' 149.0(4)
Si1 O1 Si1' 9.5(6)
Si4' O1 Si4 1.4(4)
Si1 O1 Si4 149.5(5)
Si1' O1 Si4 149.5(4)
Si3' O2 Si4 146.2(5)
Si3' O2 Si4' 141.8(5)
Si4 O2 Si4' 8.2(5)
Si3' O2 Si3 3.5(8)
Si4 O2 Si3 149.7(6)
Si4' O2 Si3 145.2(6)
Si1' O3 Si8 146.8(4)
Si1' O3 Si8' 146.8(4)
Si8 O3 Si8' 0.5(6)
Si1' O3 Si1 3.3(6)
Si8 O3 Si1 143.6(4)
Si8' O3 Si1 143.6(4)
Si5 O4 Si3' 148.8(6)
Si5 O4 Si3 152.9(7)
Si3' O4 Si3 4.9(8)
Si5 O4 Si5' 6.5(9)
Si3' O4 Si5' 147.6(5)
Si3 O4 Si5' 152.2(7)
Si7' O5 Si2 146.1(3)
Si7' O5 Si7 3.6(4)
Si2 O5 Si7 143.9(3)
Si5 O6 Si2 147.5(4)
Si5 O6 Si5' 7.5(10)
Si2 O6 Si5' 148.3(3)
Si1 O7 Si7 151.4(5)
Si1 O7 Si7' 152.8(5)
Si7 O7 Si7' 6.5(4)
Si1 O7 Si1' 9.0(5)
Si7 O7 Si1' 150.6(4)
Si7' O7 Si1' 149.9(4)
Si4 O8 Si6 152.5(5)
Si4 O8 Si4' 7.4(4)
Si6 O8 Si4' 148.9(5)
Si4 O8 Si6' 149.6(5)
Si6 O8 Si6' 8.6(4)
Si4' O8 Si6' 144.4(5)
Si5' O9 Si6 150.4(5)
Si5' O9 Si6' 145.7(4)
Si6 O9 Si6' 8.8(5)
Si5' O9 Si5 3.5(7)
Si6 O9 Si5 147.0(5)
Si6' O9 Si5 142.6(5)
Si8' O10 Si2 154.1(4)
Si8' O10 Si8 4.6(6)
Si2 O10 Si8 151.6(3)
Si3' O11 Si8' 149.0(5)
Si3' O11 Si3 5.0(9)
Si8' O11 Si3 153.3(6)
Si3' O11 Si8 147.3(5)
Si8' O11 Si8 4.9(6)
Si3 O11 Si8 151.9(7)
Si6' O12 Si7 149.4(4)
Si6' O12 Si7' 148.2(4)
Si7 O12 Si7' 3.9(5)
Si6' O12 Si6 0.3(6)
Si7 O12 Si6 149.1(4)
Si7' O12 Si6 148.0(4)
C2 C1 Si1 112.3(5)
C1 C2 C3 111.9(5)
C2' C1' Si1' 108.1(14)
C1' C2' C3 101.5(13)
F1 C3 F3 111.3(6)
F1 C3 F2 102.6(6)
F3 C3 F2 103.3(5)
F1 C3 C2 120.0(6)
F3 C3 C2 107.3(5)
F2 C3 C2 111.0(6)
F1 C3 C2' 85.3(8)
F3 C3 C2' 136.7(10)
F2 C3 C2' 111.9(9)
C2 C3 C2' 36.7(7)
C5 C4 Si2 114.0(3)
C6 C5 C4 114.4(4)
F4 C6 F5 108.0(5)
F4 C6 F6 103.4(6)
F5 C6 F6 108.0(6)
F4 C6 C5 113.3(5)
F5 C6 C5 112.8(5)
F6 C6 C5 110.8(5)
C8 C7 Si3 114.6(5)
C8 C7 Si3' 113.3(5)
Si3 C7 Si3' 1.8(5)
C9 C8 C7 116.6(5)
F9 C9 F7 104.6(6)
F9 C9 F8 101.8(7)
F7 C9 F8 108.5(6)
F9 C9 C8 117.6(6)
F7 C9 C8 112.8(5)
F8 C9 C8 110.7(6)
C11 C10 Si4 114.3(4)
C11 C10 Si4' 109.7(4)
Si4 C10 Si4' 6.6(4)
C12 C11 C10 112.4(4)
F11 C12 F10 113.5(9)
F11 C12 F12 104.5(10)
F10 C12 F12 100.5(6)
F11 C12 C11 112.3(6)
F10 C12 C11 114.6(9)
F12 C12 C11 110.3(8)
C17 C16 Si6 113.1(6)
C17' C16' Si6' 115(2)
C16 C17 C18 109.1(7)
C16' C17' C18 109(2)
F18 C18 F17 112.7(14)
F18 C18 F16 108.7(13)
F17 C18 F16 101.4(10)
F18 C18 C17 105.6(8)
F17 C18 C17 120.6(13)
F16 C18 C17 107.3(13)
F18 C18 C17' 126.2(17)
F17 C18 C17' 88.4(17)
F16 C18 C17' 114.9(14)
C17 C18 C17' 32.4(14)
C20 C19 Si7' 108.7(4)
C20 C19 Si7 113.3(4)
Si7' C19 Si7 5.7(4)
C21 C20 C19 117.5(5)
F20' C21 F19 58.0(6)
F20' C21 F21' 102.4(15)
F19 C21 F21' 55.5(6)
F20' C21 F21 127.2(9)
F19 C21 F21 107.1(7)
F21' C21 F21 53.2(6)
F20' C21 F20 51.6(6)
F19 C21 F20 109.0(8)
F21' C21 F20 133(2)
F21 C21 F20 107.0(6)
F20' C21 F19' 103.4(10)
F19 C21 F19' 141.8(12)
F21' C21 F19' 104.7(13)
F21 C21 F19' 54.8(6)
F20 C21 F19' 57.5(6)
F20' C21 C20 118.8(9)
F19 C21 C20 113.4(8)
F21' C21 C20 121(2)
F21 C21 C20 113.5(6)
F20 C21 C20 106.6(8)
F19' C21 C20 104.8(11)
Si8' C22 Si8 4.1(5)
C14 C13 Si5 121.8(9)
C13 C14 C15 118.9(10)
F15 C15 F13 105.5(10)
F15 C15 F14 104.6(9)
F13 C15 F14 105.5(10)
F15 C15 C14 115.8(10)
F13 C15 C14 112.3(10)
F14 C15 C14 112.2(9)
C14' C13' Si5' 123.6(15)
C13' C14' C15' 111.7(16)
F13' C15' F14' 109.5(12)
F13' C15' F15' 107.9(12)
F14' C15' F15' 106.5(12)
F13' C15' C14' 101.6(15)
F14' C15' C14' 119.6(14)
F15' C15' C14' 111.2(18)

loop_
_geom_bond_atom_site_label_1
_geom_bond_atom_site_label_2
_geom_bond_distance
Si2 O10 1.599(3)
Si2 O6 1.611(3)
Si2 O5 1.623(3)
Si2 C4 1.832(4)
Si1 O7 1.545(10)
Si1 O1 1.566(8)
Si1 O3 1.753(9)
Si1 C1 1.830(12)
Si3 O11 1.603(10)
Si3 O4 1.642(14)
Si3 O2 1.671(12)
Si3 C7 1.763(16)
Si4 O8 1.557(7)
Si4 O2 1.595(6)
Si4 O1 1.724(8)
Si4 C10 1.807(8)
Si5 O4 1.520(15)
Si5 O6 1.560(14)
Si5 O9 1.734(16)
Si5 C13 1.862(16)
Si6 O9 1.547(9)
Si6 O8 1.578(9)
Si6 O12 1.735(7)
Si6 C16 1.817(10)
Si7 O12 1.553(6)
Si7 O7 1.596(7)
Si7 O5 1.685(7)
Si7 C19 1.849(8)
Si8 O3 1.559(10)
Si8 O11 1.634(7)
Si8 O10 1.645(8)
Si8 C22 1.855(9)
Si1' O3 1.473(13)
Si1' O1 1.687(9)
Si1' O7 1.694(10)
Si1' C1' 1.915(17)
Si3' O2 1.571(10)
Si3' O11 1.600(9)
Si3' O4 1.617(10)
Si3' C7 1.891(11)
Si4' O1 1.494(11)
Si4' O2 1.632(7)
Si4' O8 1.660(8)
Si4' C10 1.899(8)
Si5' O9 1.533(12)
Si5' O6 1.642(9)
Si5' O4 1.656(10)
Si5' C13' 1.897(19)
Si6' O12 1.476(12)
Si6' O9 1.635(9)
Si6' O8 1.668(8)
Si6' C16' 1.85(3)
Si7' O5 1.534(9)
Si7' O7 1.607(6)
Si7' O12 1.698(9)
Si7' C19 1.847(7)
Si8' O10 1.590(9)
Si8' O11 1.600(8)
Si8' O3 1.700(11)
Si8' C22 1.805(9)
F1 C3 1.287(8)
F2 C3 1.333(8)
F3 C3 1.304(7)
F7 C9 1.317(7)
F8 C9 1.335(8)
F9 C9 1.263(8)
F10 C12 1.296(13)
F11 C12 1.277(8)
F12 C12 1.380(14)
F16 C18 1.378(18)
F17 C18 1.240(19)
F18 C18 1.240(11)
F19 C21 1.278(8)
F20 C21 1.325(8)
F21 C21 1.324(7)
F19' C21 1.327(9)
F21' C21 1.322(10)
F20' C21 1.269(9)
C1 C2 1.512(9)
C2 C3 1.516(7)
C1' C2' 1.48(3)
C2' C3 1.611(16)
C4 C5 1.497(6)
C5 C6 1.483(7)
C6 F4 1.294(7)
C6 F5 1.309(6)
C6 F6 1.355(8)
C7 C8 1.506(7)
C8 C9 1.432(8)
C10 C11 1.518(6)
C11 C12 1.504(9)
C16 C17 1.490(12)
C16' C17' 1.47(2)
C17 C18 1.581(11)
C17' C18 1.60(2)
C19 C20 1.505(8)
C20 C21 1.482(9)
C13 C14 1.389(14)
C14 C15 1.473(12)
C15 F15 1.318(8)
C15 F13 1.318(8)
C15 F14 1.327(8)
C13' C14' 1.351(18)
C14' C15' 1.497(15)
C15' F13' 1.299(8)
C15' F14' 1.309(8)
C15' F15' 1.317(8)
